data_9000744
loop_
_publ_author_name
'Wenk, H. R.'
'Joswig, W.'
'Tagai, T.'
'Korekawa, M.'
'Smith, B. K.'

_publ_section_title
;
 The average structure of An 62-66 labradorite
;
_journal_name_full 'American Mineralogist'
_journal_page_first 81
_journal_page_last 95
_journal_volume 65
_journal_year 1980
_chemical_compound_source 'Surtsey, Iceland'
_chemical_formula_sum 'Al0.81 Ca0.325 Na0.16 O4 Si1.19'
_chemical_name_mineral Anorthite
_space_group_IT_number 2
_space_group_name_Hall '-C 1'
_space_group_name_H-M_alt 'C -1'
_symmetry_space_group_name_Hall '-C 1'
_symmetry_space_group_name_H-M 'C -1'
_cell_angle_alpha 93.462
_cell_angle_beta 116.054
_cell_angle_gamma 90.475
_cell_formula_units_Z 8
_cell_length_a 8.1736
_cell_length_b 12.8736
_cell_length_c 7.1022
_cell_volume 669.647
_database_code_amcsd 0019662
_diffrn_radiation_probe x-ray
_exptl_crystal_density_diffrn 2.698
_cod_original_sg_symbol_Hall '-P 1 (1/2*x+1/2*y,1/2*x-1/2*y,-z)'
_cod_original_formula_sum 'Ca.325 Na.16 (Si1.19 Al.81) O4'
_cod_database_code 9000744

loop_
_symmetry_equiv_pos_as_xyz
x,y,z
1/2+x,1/2+y,z
-x,-y,-z
1/2-x,1/2-y,-z

loop_
_atom_site_aniso_label
_atom_site_aniso_U_11
_atom_site_aniso_U_22
_atom_site_aniso_U_33
_atom_site_aniso_U_12
_atom_site_aniso_U_13
_atom_site_aniso_U_23
Ca1 0.01282 0.07935 0.03201 -0.01098 0.01136 -0.03064
Na1 0.01282 0.07935 0.03201 -0.01098 0.01136 -0.03064
Ca2 0.00927 0.02305 0.01785 0.00606 0.00260 -0.00650
Na2 0.00927 0.02305 0.01785 0.00606 0.00260 -0.00650
Si1 0.00900 0.01002 0.00862 -0.00205 0.00362 0.00091
Al1 0.00900 0.01002 0.00862 -0.00205 0.00362 0.00091
Si2 0.00933 0.01052 0.00798 0.00430 0.00343 0.00083
Al2 0.00933 0.01052 0.00798 0.00430 0.00343 0.00083
Si3 0.00818 0.00760 0.01272 0.00115 0.00341 0.00054
Al3 0.00818 0.00760 0.01272 0.00115 0.00341 0.00054
Si4 0.00682 0.00585 0.01005 0.00081 0.00303 0.00178
Al4 0.00682 0.00585 0.01005 0.00081 0.00303 0.00178
Oa1 0.03109 0.02397 0.01642 0.00482 0.01372 0.00356
Oa2 0.01173 0.01219 0.02031 0.00081 0.00615 0.00327
Obo 0.02237 0.01604 0.03016 -0.00196 0.01585 -0.00128
Obm 0.02237 0.02247 0.04350 0.00387 0.01869 -0.00290
Oco 0.01964 0.02021 0.02503 -0.00267 0.01065 0.00199
Ocm 0.02018 0.02038 0.01990 0.00864 0.00497 -0.00083
Odo 0.01909 0.01888 0.01765 0.00286 0.00355 0.00207
Odm 0.02046 0.02197 0.02421 0.00406 -0.00024 -0.00257

loop_
_atom_site_label
_atom_site_fract_x
_atom_site_fract_y
_atom_site_fract_z
_atom_site_occupancy
_atom_site_type_symbol
_atom_site_attached_hydrogens
Ca1 0.26650 0.98620 0.16490 0.32500 Ca 0
Na1 0.26650 0.98620 0.16490 0.16000 Na 0
Ca2 0.27230 0.03060 0.09520 0.32500 Ca 0
Na2 0.27230 0.03060 0.09520 0.16000 Na 0
Si1 0.00632 0.16304 0.21518 0.59500 Si 0
Al1 0.00632 0.16304 0.21518 0.40500 Al 0
Si2 0.00264 0.81626 0.23099 0.59500 Si 0
Al2 0.00264 0.81626 0.23099 0.40500 Al 0
Si3 0.68589 0.10882 0.31775 0.59500 Si 0
Al3 0.68589 0.10882 0.31775 0.40500 Al 0
Si4 0.68100 0.87870 0.35715 0.59500 Si 0
Al4 0.68100 0.87870 0.35715 0.40500 Al 0
Oa1 0.00420 0.12900 0.98110 1.00000 O 0
Oa2 0.57980 0.99140 0.27890 1.00000 O 0
Obo 0.81310 0.10370 0.18860 1.00000 O 0
Obm 0.81560 0.85320 0.24350 1.00000 O 0
Oco 0.01390 0.28950 0.28180 1.00000 O 0
Ocm 0.01250 0.68690 0.21330 1.00000 O 0
Odo 0.19790 0.10730 0.38220 1.00000 O 0
Odm 0.19000 0.86610 0.42920 1.00000 O 0

loop_
_cod_changelog_entry_id
_cod_changelog_entry_author
_cod_changelog_entry_date
_cod_changelog_entry_text
1
;cod-tools version 3.8.0
Id: cif_guess_AMCSD_atom_types 9581 2023-05-17 12:35:41Z saulius
;
2023-05-18T11:36:28+03:00
;Derived atom types and hydrogen counts
from atom names that follow the AMCSD naming convention
(Wat == water, O-H == hydroxyl).
;

loop_
_cod_related_entry_id
_cod_related_entry_database
_cod_related_entry_code
_cod_related_entry_description
1 AMCSD 0019662 .
2 AMCSD 0000757 .
3 Wikidata Q430062 labradorite
4 Wikidata Q244994 anorthite

loop_
_[local]_alternative_name_id
_[local]_alternative_name_type
_[local]_alternative_name_source
_[local]_alternative_name_source_id
_[local]_alternative_name_value
1 mineral AMCSD 0000757 Labradorite
2 mineral AMCSD 0019662 Anorthite
